data_7246823
loop_
_publ_author_name
'Lau, T. A.'
'Khorasani, S.'
'Fernandes, M. A.'

_publ_section_title
;
 Forced topochemistry of a solid-state Diels--Alder reaction by
 encapsulation in epoxy glue
;
_journal_issue 28
_journal_name_full CrystEngComm
_journal_page_first 3988
_journal_page_last 3997
_journal_paper_doi 10.1039/D3CE00388D
_journal_volume 25
_journal_year 2023
_chemical_formula_moiety
;        
0.7994(C16 H14 N2 O4 S2), 0.7994(C14 H9 Br), 0.2006(C30 H23 Br N2 O4 S2)
;
_chemical_formula_sum 'C30 H23 Br N2 O4 S2'
_chemical_formula_weight 619.53
_space_group_crystal_system triclinic
_space_group_IT_number 2
_space_group_name_Hall '-P 1'
_space_group_name_H-M_alt 'P -1'
_atom_sites_solution_hydrogens mixed
_atom_sites_solution_primary dual
_audit_creation_date 2023-03-06
_audit_creation_method
;
Olex2 1.5
(compiled 2023.02.24 svn.rf166f9f3 for OlexSys, GUI svn.r6725)
;
_audit_update_record
;
2023-04-19 deposited with the CCDC.	2023-05-23 downloaded from the CCDC.
;
_cell_angle_alpha 64.094(2)
_cell_angle_beta 78.975(2)
_cell_angle_gamma 62.088(2)
_cell_formula_units_Z 2
_cell_length_a 11.4616(6)
_cell_length_b 11.9174(6)
_cell_length_c 11.9565(6)
_cell_measurement_reflns_used 9901
_cell_measurement_temperature 173.00
_cell_measurement_theta_max 28.01
_cell_measurement_theta_min 2.31
_cell_volume 1297.97(12)
_computing_cell_refinement 'SAINT V8.40B (?, 2016)'
_computing_data_reduction 'SAINT V8.40B (?, 2016)'
_computing_molecular_graphics 'Olex2 1.5 (Dolomanov et al., 2009)'
_computing_publication_material 'Olex2 1.5 (Dolomanov et al., 2009)'
_computing_structure_refinement 'SHELXL 2018/3 (Sheldrick, 2015)'
_computing_structure_solution 'SHELXT 2018/2 (Sheldrick, 2018)'
_diffrn_ambient_temperature 173.0
_diffrn_measured_fraction_theta_full 0.998
_diffrn_measured_fraction_theta_max 0.997
_diffrn_measurement_device_type 'Bruker APEX-II CCD'
_diffrn_measurement_method '\f and \w scans'
_diffrn_radiation_type MoK\a
_diffrn_radiation_wavelength 0.71073
_diffrn_reflns_av_R_equivalents 0.0600
_diffrn_reflns_av_unetI/netI 0.0355
_diffrn_reflns_Laue_measured_fraction_full 0.998
_diffrn_reflns_Laue_measured_fraction_max 0.997
_diffrn_reflns_limit_h_max 15
_diffrn_reflns_limit_h_min -15
_diffrn_reflns_limit_k_max 15
_diffrn_reflns_limit_k_min -15
_diffrn_reflns_limit_l_max 15
_diffrn_reflns_limit_l_min -15
_diffrn_reflns_number 49988
_diffrn_reflns_point_group_measured_fraction_full 0.998
_diffrn_reflns_point_group_measured_fraction_max 0.997
_diffrn_reflns_theta_full 25.242
_diffrn_reflns_theta_max 28.320
_diffrn_reflns_theta_min 1.894
_diffrn_standards_number 0
_exptl_absorpt_coefficient_mu 1.786
_exptl_absorpt_correction_T_max 0.7457
_exptl_absorpt_correction_T_min 0.6675
_exptl_absorpt_correction_type none
_exptl_absorpt_process_details
;
SADABS-2016/2 (Bruker,2016/2) was used for absorption correction.
wR2(int) was 0.0771 before and 0.0588 after correction.
The Ratio of minimum to maximum transmission is 0.8951.
The \l/2 correction factor is Not present.
;
_exptl_crystal_colour orange
_exptl_crystal_colour_primary orange
_exptl_crystal_density_diffrn 1.585
_exptl_crystal_description rod
_exptl_crystal_F_000 632
_exptl_crystal_recrystallization_method 'Thermal solid-state reaction at 20degC'
_exptl_crystal_size_max 0.322
_exptl_crystal_size_mid 0.08
_exptl_crystal_size_min 0.065
_refine_diff_density_max 1.211
_refine_diff_density_min -0.687
_refine_diff_density_rms 0.097
_refine_ls_extinction_method none
_refine_ls_goodness_of_fit_ref 1.115
_refine_ls_hydrogen_treatment constr
_refine_ls_matrix_type full
_refine_ls_number_parameters 377
_refine_ls_number_reflns 6432
_refine_ls_number_restraints 2
_refine_ls_restrained_S_all 1.115
_refine_ls_R_factor_all 0.0816
_refine_ls_R_factor_gt 0.0693
_refine_ls_shift/su_max 0.000
_refine_ls_shift/su_mean 0.000
_refine_ls_structure_factor_coef Fsqd
_refine_ls_weighting_details 'w=1/[\s^2^(Fo^2^)+(0.0734P)^2^+3.9943P] where P=(Fo^2^+2Fc^2^)/3'
_refine_ls_weighting_scheme calc
_refine_ls_wR_factor_gt 0.1928
_refine_ls_wR_factor_ref 0.2008
_reflns_Friedel_coverage 0.000
_reflns_number_gt 5353
_reflns_number_total 6432
_reflns_threshold_expression 'I > 2\s(I)'
_cod_data_source_file d3ce00388d2.cif
_cod_data_source_block 22talb11_90c_dc49b_fzgrt_12d9h_0f
_cod_depositor_comments 'Adding full bibliography for 7246822--7246827.cif.'
_cod_database_code 7246823
_shelx_shelxl_version_number 2018/3
_shelx_space_group_comment
;
The symmetry employed for this shelxl refinement is uniquely defined
by the following loop, which should always be used as a source of
symmetry information in preference to the above space-group names.
They are only intended as comments.
;
_shelx_estimated_absorpt_t_max 0.893
_shelx_estimated_absorpt_t_min 0.597
_olex2_refinement_description
;
1. Fixed Uiso
 At 1.2 times of:
  All C(H) groups, All C(H,H) groups
2. Restrained distances
 Br1R-C1R \\sim Br1P-C1P \\sim Br2R-C8R
 with sigma of 0.02
3. Uiso/Uaniso restraints and constraints
S1P \\sim C6R: within 2A with sigma of 0.01 and sigma for terminal atoms of
0.02 within 2A
4. Rigid body (RIGU) restrains
 S1P, C6R
 with sigma for 1-2 distances of 0.001 and sigma for 1-3 distances of 0.001
5. Others
 1*[Sof(S1R)+Sof(O1R)+Sof(O2R)+Sof(N1R)+Sof(C15R)+Sof(C16R)+Sof(C17R)+
 Sof(C18R)+Sof(C19R)+Sof(H19R)+Sof(C20R)+Sof(H20C)+Sof(H20D)+Sof(C21R)+
 Sof(H21C)+Sof(H21D)+Sof(C22R)+Sof(H22C)+Sof(H22D)+Sof(C1R)+Sof(C2R)+Sof(C3R)+
 Sof(H3R)+Sof(C4R)+Sof(H4R)+Sof(C5R)+Sof(H5R)+Sof(C6R)+Sof(H6R)+Sof(C7R)+
 Sof(C8R)+Sof(C9R)+Sof(C10R)+Sof(H10R)+Sof(C11R)+Sof(H11R)+Sof(C12R)+Sof(H12R)+
 Sof(C13R)+Sof(H13R)+Sof(C14R)]+1*[Sof(Br1P)+Sof(S1P)+Sof(S3P)+Sof(O1P)+
 Sof(O2P)+Sof(O5P)+Sof(O6P)+Sof(N1P)+Sof(N3P)+Sof(C1P)+Sof(C2P)+Sof(C3P)+
 Sof(H3P)+Sof(C4P)+Sof(H4P)+Sof(C5P)+Sof(H5P)+Sof(C6P)+Sof(H6P)+Sof(C7P)+
 Sof(C8P)+Sof(H8P)+Sof(C9P)+Sof(C10P)+Sof(H10P)+Sof(C11P)+Sof(H11P)+Sof(C12P)+
 Sof(H12P)+Sof(C13P)+Sof(H13P)+Sof(C14P)+Sof(C15P)+Sof(C16P)+Sof(C17P)+
 Sof(C18P)+Sof(C19P)+Sof(H19P)+Sof(C20P)+Sof(H20A)+Sof(H20B)+Sof(C21P)+
 Sof(H21A)+Sof(H21B)+Sof(C22P)+Sof(H22A)+Sof(H22B)+Sof(C31P)+Sof(C32P)+
 Sof(C33P)+Sof(C34P)+Sof(C35P)+Sof(H35P)+Sof(C36P)+Sof(H36A)+Sof(H36B)+
 Sof(C37P)+Sof(H37A)+Sof(H37B)+Sof(C38P)+Sof(H38A)+Sof(H38B)]=1 with esd of
 0.0001
 1*[Sof(Br1P)+Sof(S1P)+Sof(S3P)+Sof(O1P)+Sof(O2P)+Sof(O5P)+Sof(O6P)+Sof(N1P)+
 Sof(N3P)+Sof(C1P)+Sof(C2P)+Sof(C3P)+Sof(H3P)+Sof(C4P)+Sof(H4P)+Sof(C5P)+
 Sof(H5P)+Sof(C6P)+Sof(H6P)+Sof(C7P)+Sof(C8P)+Sof(H8P)+Sof(C9P)+Sof(C10P)+
 Sof(H10P)+Sof(C11P)+Sof(H11P)+Sof(C12P)+Sof(H12P)+Sof(C13P)+Sof(H13P)+
 Sof(C14P)+Sof(C15P)+Sof(C16P)+Sof(C17P)+Sof(C18P)+Sof(C19P)+Sof(H19P)+
 Sof(C20P)+Sof(H20A)+Sof(H20B)+Sof(C21P)+Sof(H21A)+Sof(H21B)+Sof(C22P)+
 Sof(H22A)+Sof(H22B)+Sof(C31P)+Sof(C32P)+Sof(C33P)+Sof(C34P)+Sof(C35P)+
 Sof(H35P)+Sof(C36P)+Sof(H36A)+Sof(H36B)+Sof(C37P)+Sof(H37A)+Sof(H37B)+
 Sof(C38P)+Sof(H38A)+Sof(H38B)]+1*[Sof(Br1R)+Sof(H8R)]+1*[Sof(Br2R)+Sof(H1R)]=1
 with esd of 0.0001
 Sof(S1R)=Sof(O1R)=Sof(O2R)=Sof(N1R)=Sof(C15R)=Sof(C16R)=Sof(C17R)=Sof(C18R)=
 Sof(C19R)=Sof(H19R)=Sof(C20R)=Sof(H20C)=Sof(H20D)=Sof(C21R)=Sof(H21C)=
 Sof(H21D)=Sof(C22R)=Sof(H22C)=Sof(H22D)=Sof(C1R)=Sof(C2R)=Sof(C3R)=Sof(H3R)=
 Sof(C4R)=Sof(H4R)=Sof(C5R)=Sof(H5R)=Sof(C6R)=Sof(H6R)=Sof(C7R)=Sof(C8R)=
 Sof(C9R)=Sof(C10R)=Sof(H10R)=Sof(C11R)=Sof(H11R)=Sof(C12R)=Sof(H12R)=Sof(C13R)=
 Sof(H13R)=Sof(C14R)=FVAR(1)
 Sof(S1P)=Sof(S3P)=Sof(O1P)=Sof(O2P)=Sof(O5P)=Sof(O6P)=Sof(N1P)=Sof(N3P)=
 Sof(C15P)=Sof(C16P)=Sof(C17P)=Sof(C18P)=Sof(C19P)=Sof(H19P)=Sof(C20P)=
 Sof(H20A)=Sof(H20B)=Sof(C21P)=Sof(H21A)=Sof(H21B)=Sof(C22P)=Sof(H22A)=
 Sof(H22B)=Sof(C31P)=Sof(C32P)=Sof(C33P)=Sof(C34P)=Sof(C35P)=Sof(H35P)=
 Sof(C36P)=Sof(H36A)=Sof(H36B)=Sof(C37P)=Sof(H37A)=Sof(H37B)=Sof(C38P)=
 Sof(H38A)=Sof(H38B)=0.5*FVAR(3)
 Sof(Br1P)=Sof(C1P)=Sof(C2P)=Sof(C3P)=Sof(H3P)=Sof(C4P)=Sof(H4P)=Sof(C5P)=
 Sof(H5P)=Sof(C6P)=Sof(H6P)=Sof(C7P)=Sof(C8P)=Sof(H8P)=Sof(C9P)=Sof(C10P)=
 Sof(H10P)=Sof(C11P)=Sof(H11P)=Sof(C12P)=Sof(H12P)=Sof(C13P)=Sof(H13P)=
 Sof(C14P)=FVAR(2)
 Sof(Br1R)=Sof(H8R)=FVAR(3)
 Sof(Br2R)=Sof(H1R)=FVAR(4)
 Fixed Uiso: S1P(0.04) S3P(0.04) O1P(0.04) O2P(0.04) O5P(0.04) O6P(0.04)
 N1P(0.04) N3P(0.04) C1P(0.04) C2P(0.04) C3P(0.04) C4P(0.04) C5P(0.04)
 C6P(0.04) C7P(0.04) C8P(0.04) C9P(0.04) C10P(0.04) C11P(0.04) C12P(0.04)
 C13P(0.04) C14P(0.04) C15P(0.04) C16P(0.04) C17P(0.04) C18P(0.04) C19P(0.04)
 C20P(0.04) C21P(0.04) C22P(0.04) C31P(0.04) C32P(0.04) C33P(0.04) C34P(0.04)
 C35P(0.04) H35P(0.04) C36P(0.04) H36A(0.04) H36B(0.04) C37P(0.04) H37A(0.04)
 H37B(0.04) C38P(0.04) H38A(0.04) H38B(0.04)
6.a Free rotating group:
 Br1P(S1P,S3P,O1P,O2P,O5P,O6P,N1P,N3P,C1P,C2P,C3P,C4P,C5P,C6P,C7P,C8P,C9P,C10P,
 C11P,C12P,C13P,C14P,C15P,C16P,C17P,C18P,C19P,C20P,C21P,C22P,C31P,C32P,C33P,
 C34P,C35P,H35P,C36P,H36A,H36B,C37P,H37A,H37B,C38P,H38A,H38B)
6.b Ternary CH refined with riding coordinates:
 C8P(H8P), C19P(H19P), C27R(H27R), C19R(H19R)
6.c Secondary CH2 refined with riding coordinates:
 C20P(H20A,H20B), C21P(H21A,H21B), C22P(H22A,H22B), C28R(H28A,H28B), C29R(H29A,
 H29B), C30R(H30A,H30B), C20R(H20C,H20D), C21R(H21C,H21D), C22R(H22C,H22D)
6.d Aromatic/amide H refined with riding coordinates:
 C3P(H3P), C4P(H4P), C5P(H5P), C6P(H6P), C10P(H10P), C11P(H11P), C12P(H12P),
 C13P(H13P), C1R(H1R), C3R(H3R), C4R(H4R), C5R(H5R), C6R(H6R), C8R(H8R),
 C10R(H10R), C11R(H11R), C12R(H12R), C13R(H13R)
;
_olex2_submission_special_instructions 'No special instructions were received'

loop_
_space_group_symop_operation_xyz
'x, y, z'
'-x, -y, -z'

loop_
_atom_site_label
_atom_site_type_symbol
_atom_site_fract_x
_atom_site_fract_y
_atom_site_fract_z
_atom_site_U_iso_or_equiv
_atom_site_adp_type
_atom_site_occupancy
_atom_site_site_symmetry_order
_atom_site_calc_flag
_atom_site_refinement_flags_posn
_atom_site_refinement_flags_adp
_atom_site_refinement_flags_occupancy
_atom_site_disorder_assembly
_atom_site_disorder_group
Br1R Br 0.76672(7) 0.78576(7) 0.75369(9) 0.0557(3) Uani 0.770(2) 1 d . . P A 3
Br2R Br 0.717(3) 0.280(3) 0.743(3) 0.092(10) Uani 0.030(2) 1 d . . P B 4
Br1P Br 0.8093(2) 0.8001(2) 0.6661(2) 0.0340(6) Uani 0.2006(15) 1 d G . P C -2
S1P S 0.9830(13) 0.3520(11) 0.4974(13) 0.040 Uiso 0.1003(7) 1 d G U P C -2
S3P S 1.0151(7) 0.6391(8) 0.5089(8) 0.040 Uiso 0.1003(7) 1 d G U P C -2
O1P O 0.7004(16) 0.5221(14) 0.3771(12) 0.040 Uiso 0.1003(7) 1 d G U P C -2
O2P O 0.7538(11) 0.8751(8) 0.3833(3) 0.040 Uiso 0.1003(7) 1 d G U P C -2
O5P O 1.3011(4) 0.4753(11) 0.6202(17) 0.040 Uiso 0.1003(7) 1 d G U P C -2
O6P O 1.2570(13) 0.1191(11) 0.608(2) 0.040 Uiso 0.1003(7) 1 d G U P C -2
N1P N 0.6933(13) 0.7269(11) 0.3619(7) 0.040 Uiso 0.1003(7) 1 d G U P C -2
N3P N 1.3134(8) 0.2706(11) 0.6323(19) 0.040 Uiso 0.1003(7) 1 d G U P C -2
C1P C 0.7977(4) 0.6527(3) 0.6452(4) 0.040 Uiso 0.2006(15) 1 d G U P C -2
C2P C 0.6548(5) 0.6799(6) 0.6409(7) 0.040 Uiso 0.2006(15) 1 d G U P C -2
C3P C 0.5589(4) 0.7832(7) 0.6527(8) 0.040 Uiso 0.2006(15) 1 d G U P C -2
H3P H 0.572256 0.850641 0.663661 0.048 Uiso 0.2006(15) 1 calc R U P C -2
C4P C 0.4402(5) 0.7956(10) 0.6495(12) 0.040 Uiso 0.2006(15) 1 d G U P C -2
H4P H 0.365070 0.879381 0.643990 0.048 Uiso 0.2006(15) 1 calc R U P C -2
C5P C 0.4234(8) 0.6685(12) 0.6548(14) 0.040 Uiso 0.2006(15) 1 d G U P C -2
H5P H 0.336972 0.674819 0.659559 0.048 Uiso 0.2006(15) 1 calc R U P C -2
C6P C 0.5143(9) 0.5665(11) 0.6531(12) 0.040 Uiso 0.2006(15) 1 d G U P C -2
H6P H 0.503286 0.490940 0.656281 0.048 Uiso 0.2006(15) 1 calc R U P C -2
C7P C 0.6561(8) 0.5625(7) 0.6452(9) 0.040 Uiso 0.2006(15) 1 d G U P C -2
C8P C 0.7852(10) 0.4449(7) 0.6418(9) 0.040 Uiso 0.2006(15) 1 d G U P C -2
H8P H 0.776028 0.363457 0.646651 0.048 Uiso 0.2006(15) 1 calc R U P C -2
C9P C 0.8646(8) 0.4142(4) 0.7221(9) 0.040 Uiso 0.2006(15) 1 d G U P C -2
C10P C 0.9574(11) 0.2644(3) 0.8140(12) 0.040 Uiso 0.2006(15) 1 d G U P C -2
H10P H 0.951033 0.188349 0.812582 0.048 Uiso 0.2006(15) 1 calc R U P C -2
C11P C 1.0561(12) 0.2322(2) 0.9043(13) 0.040 Uiso 0.2006(15) 1 d G U P C -2
H11P H 1.109165 0.138868 0.956612 0.048 Uiso 0.2006(15) 1 calc R U P C -2
C12P C 1.0689(10) 0.3421(4) 0.9104(11) 0.040 Uiso 0.2006(15) 1 d G U P C -2
H12P H 1.128089 0.325407 0.967693 0.048 Uiso 0.2006(15) 1 calc R U P C -2
C13P C 0.9831(7) 0.4881(3) 0.8207(7) 0.040 Uiso 0.2006(15) 1 d G U P C -2
H13P H 0.991788 0.562910 0.822200 0.048 Uiso 0.2006(15) 1 calc R U P C -2
C14P C 0.8865(6) 0.5209(2) 0.7308(6) 0.040 Uiso 0.2006(15) 1 d G U P C -2
C15P C 0.7401(13) 0.5788(11) 0.4151(9) 0.040 Uiso 0.1003(7) 1 d G U P C -2
C16P C 0.8311(10) 0.5190(8) 0.5186(9) 0.040 Uiso 0.1003(7) 1 d G U P C -2
C17P C 0.8532(8) 0.6387(7) 0.5176(6) 0.040 Uiso 0.1003(7) 1 d G U P C -2
C18P C 0.7676(10) 0.7548(9) 0.4195(4) 0.040 Uiso 0.1003(7) 1 d G U P C -2
C19P C 0.5770(16) 0.8334(13) 0.2808(9) 0.040 Uiso 0.1003(7) 1 d G U P C -2
H19P H 0.561834 0.927273 0.270138 0.048 Uiso 0.1003(7) 1 calc R U P C -2
C20P C 0.4469(15) 0.8206(14) 0.3117(13) 0.040 Uiso 0.1003(7) 1 d G U P C -2
H20A H 0.383362 0.879125 0.355048 0.048 Uiso 0.1003(7) 1 calc R U P C -2
H20B H 0.457830 0.723941 0.355190 0.048 Uiso 0.1003(7) 1 calc R U P C -2
C21P C 0.419(2) 0.8844(17) 0.1691(14) 0.040 Uiso 0.1003(7) 1 d G U P C -2
H21A H 0.367712 0.986348 0.132618 0.048 Uiso 0.1003(7) 1 calc R U P C -2
H21B H 0.382778 0.838558 0.143388 0.048 Uiso 0.1003(7) 1 calc R U P C -2
C22P C 0.574(2) 0.8333(17) 0.1526(10) 0.040 Uiso 0.1003(7) 1 d G U P C -2
H22A H 0.620942 0.740362 0.150350 0.048 Uiso 0.1003(7) 1 calc R U P C -2
H22B H 0.599518 0.901334 0.083012 0.048 Uiso 0.1003(7) 1 calc R U P C -2
C31P C 1.2544(6) 0.4102(11) 0.6030(16) 0.040 Uiso 0.1003(7) 1 d G U P C -2
C32P C 1.1250(8) 0.4698(10) 0.5463(13) 0.040 Uiso 0.1003(7) 1 d G U P C -2
C33P C 1.1113(10) 0.3648(10) 0.5423(14) 0.040 Uiso 0.1003(7) 1 d G U P C -2
C34P C 1.2316(11) 0.2344(11) 0.5967(18) 0.040 Uiso 0.1003(7) 1 d G U P C -2
C35P C 1.4319(8) 0.1681(12) 0.707(2) 0.040 Uiso 0.1003(7) 1 d G U P C -2
H35P H 1.449620 0.074923 0.713781 0.040 Uiso 0.1003(7) 1 d G U P C -2
C36P C 1.5593(7) 0.1830(15) 0.679(3) 0.040 Uiso 0.1003(7) 1 d G U P C -2
H36A H 1.546612 0.280231 0.637091 0.040 Uiso 0.1003(7) 1 d G U P C -2
H36B H 1.622761 0.127971 0.632991 0.040 Uiso 0.1003(7) 1 d G U P C -2
C37P C 1.5908(8) 0.1176(14) 0.816(3) 0.040 Uiso 0.1003(7) 1 d G U P C -2
H37A H 1.646480 0.016531 0.849761 0.040 Uiso 0.1003(7) 1 d G U P C -2
H37B H 1.624941 0.164961 0.842011 0.040 Uiso 0.1003(7) 1 d G U P C -2
C38P C 1.4373(9) 0.1598(10) 0.839(2) 0.040 Uiso 0.1003(7) 1 d G U P C -2
H38A H 1.387341 0.249473 0.846910 0.040 Uiso 0.1003(7) 1 d G U P C -2
H38B H 1.416559 0.086423 0.906990 0.040 Uiso 0.1003(7) 1 d G U P C -2
S2R S 0.55373(11) 0.61129(11) 1.02295(10) 0.0379(3) Uani 1 1 d . . . . .
O3R O 0.8279(3) 0.3823(4) 1.1515(3) 0.0457(7) Uani 1 1 d . . . . .
O4R O 0.6920(3) 0.1074(3) 1.0924(3) 0.0443(7) Uani 1 1 d . . . . .
N2R N 0.7923(3) 0.2087(4) 1.1434(3) 0.0367(7) Uani 1 1 d . . . . .
C23R C 0.7622(4) 0.3430(4) 1.1233(4) 0.0349(8) Uani 1 1 d . . . . .
C24R C 0.6287(4) 0.4337(4) 1.0593(4) 0.0322(8) Uani 1 1 d . . . . .
C25R C 0.5895(4) 0.3528(4) 1.0430(4) 0.0325(8) Uani 1 1 d . . . . .
C26R C 0.6933(4) 0.2067(4) 1.0948(4) 0.0350(8) Uani 1 1 d . . . . .
C27R C 0.9027(4) 0.0834(4) 1.2172(4) 0.0374(9) Uani 1 1 d . . . . .
H27R H 0.893438 0.001784 1.222618 0.045 Uiso 1 1 calc R U . . .
C28R C 1.0464(4) 0.0601(5) 1.1843(4) 0.0419(10) Uani 1 1 d . . . . .
H28A H 1.090171 0.002781 1.135210 0.050 Uiso 1 1 calc R U . . .
H28B H 1.058508 0.146172 1.146423 0.050 Uiso 1 1 calc R U . . .
C29R C 1.0787(4) -0.0199(5) 1.3236(5) 0.0432(10) Uani 1 1 d . . . . .
H29A H 1.138481 0.001025 1.352808 0.052 Uiso 1 1 calc R U . . .
H29B H 1.109960 -0.121108 1.353049 0.052 Uiso 1 1 calc R U . . .
C30R C 0.9311(4) 0.0583(5) 1.3485(4) 0.0416(10) Uani 1 1 d . . . . .
H30A H 0.893966 -0.000805 1.415829 0.050 Uiso 1 1 calc R U . . .
H30B H 0.909103 0.143773 1.359353 0.050 Uiso 1 1 calc R U . . .
S1R S 0.98103(13) 0.36392(15) 0.49032(17) 0.0378(4) Uani 0.7994(15) 1 d . . P D 1
O1R O 0.6977(4) 0.5332(4) 0.3716(5) 0.0398(9) Uani 0.7994(15) 1 d . . P D 1
O2R O 0.7489(4) 0.8821(4) 0.3903(4) 0.0386(8) Uani 0.7994(15) 1 d . . P D 1
N1R N 0.6894(4) 0.7351(4) 0.3628(4) 0.0303(8) Uani 0.7994(15) 1 d . . P D 1
C15R C 0.7434(4) 0.5940(5) 0.3927(5) 0.0292(9) Uani 0.7994(15) 1 d . . P D 1
C16R C 0.8760(5) 0.5313(5) 0.4534(5) 0.0349(10) Uani 0.7994(15) 1 d . . P D 1
C17R C 0.8894(5) 0.6345(5) 0.4601(5) 0.0358(11) Uani 0.7994(15) 1 d . . P D 1
C18R C 0.7685(4) 0.7688(5) 0.4032(4) 0.0270(9) Uani 0.7994(15) 1 d . . P D 1
C19R C 0.5730(5) 0.8413(6) 0.2837(6) 0.0392(12) Uani 0.7994(15) 1 d . . P D 1
H19R H 0.558811 0.933942 0.275613 0.047 Uiso 0.7994(15) 1 calc R U P D 1
C20R C 0.4418(5) 0.8334(8) 0.3116(7) 0.0517(16) Uani 0.7994(15) 1 d . . P D 1
H20C H 0.378702 0.893401 0.353779 0.062 Uiso 0.7994(15) 1 calc R U P D 1
H20D H 0.449886 0.737700 0.355343 0.062 Uiso 0.7994(15) 1 calc R U P D 1
C21R C 0.4170(6) 0.8954(8) 0.1709(7) 0.0501(16) Uani 0.7994(15) 1 d . . P D 1
H21C H 0.363713 0.997204 0.134433 0.060 Uiso 0.7994(15) 1 calc R U P D 1
H21D H 0.382190 0.848524 0.144632 0.060 Uiso 0.7994(15) 1 calc R U P D 1
C22R C 0.5671(7) 0.8489(9) 0.1539(7) 0.0576(18) Uani 0.7994(15) 1 d . . P D 1
H22C H 0.615457 0.758289 0.146968 0.069 Uiso 0.7994(15) 1 calc R U P D 1
H22D H 0.591154 0.919975 0.086486 0.069 Uiso 0.7994(15) 1 calc R U P D 1
C1R C 0.7559(5) 0.6328(5) 0.7508(5) 0.0344(10) Uani 0.7994(15) 1 d . . P D 1
H1R H 0.759755 0.708837 0.754725 0.041 Uiso 0.030(2) 1 calc R U P B 1
C2R C 0.6413(5) 0.6565(5) 0.7018(5) 0.0306(9) Uani 0.7994(15) 1 d . . P D 1
C3R C 0.5276(4) 0.7892(5) 0.6566(5) 0.0327(10) Uani 0.7994(15) 1 d . . P D 1
H3R H 0.530795 0.868761 0.653414 0.039 Uiso 0.7994(15) 1 calc R U P D 1
C4R C 0.4157(5) 0.8020(5) 0.6184(5) 0.0331(10) Uani 0.7994(15) 1 d . . P D 1
H4R H 0.341434 0.889960 0.591270 0.040 Uiso 0.7994(15) 1 calc R U P D 1
C5R C 0.4077(5) 0.6889(6) 0.6181(4) 0.0322(10) Uani 0.7994(15) 1 d . . P D 1
H5R H 0.328988 0.699926 0.590777 0.039 Uiso 0.7994(15) 1 calc R U P D 1
C6R C 0.5164(6) 0.5595(7) 0.6584(6) 0.0380(11) Uani 0.7994(15) 1 d . . P D 1
H6R H 0.511718 0.482990 0.656083 0.046 Uiso 0.7994(15) 1 calc R U P D 1
C7R C 0.6327(5) 0.5399(5) 0.7023(5) 0.0331(10) Uani 0.7994(15) 1 d . . P D 1
C8R C 0.7406(5) 0.4100(5) 0.7473(5) 0.0356(10) Uani 0.7994(15) 1 d . . P D 1
H8R H 0.734545 0.332796 0.748103 0.043 Uiso 0.770(2) 1 calc R U P A 1
C9R C 0.8565(5) 0.3886(5) 0.7909(5) 0.0351(10) Uani 0.7994(15) 1 d . . P D 1
C10R C 0.9668(6) 0.2575(6) 0.8319(6) 0.0432(13) Uani 0.7994(15) 1 d . . P D 1
H10R H 0.961885 0.180808 0.830353 0.052 Uiso 0.7994(15) 1 calc R U P D 1
C11R C 1.0779(6) 0.2386(6) 0.8729(5) 0.0442(14) Uani 0.7994(15) 1 d . . P D 1
H11R H 1.151757 0.150252 0.897857 0.053 Uiso 0.7994(15) 1 calc R U P D 1
C12R C 1.0843(6) 0.3505(7) 0.8788(5) 0.0457(14) Uani 0.7994(15) 1 d . . P D 1
H12R H 1.163353 0.336740 0.908101 0.055 Uiso 0.7994(15) 1 calc R U P D 1
C13R C 0.9812(6) 0.4772(7) 0.8439(5) 0.0421(12) Uani 0.7994(15) 1 d . . P D 1
H13R H 0.987295 0.549545 0.853085 0.050 Uiso 0.7994(15) 1 calc R U P D 1
C14R C 0.8651(5) 0.5038(5) 0.7942(5) 0.0338(10) Uani 0.7994(15) 1 d . . P D 1

loop_
_atom_site_aniso_label
_atom_site_aniso_U_11
_atom_site_aniso_U_22
_atom_site_aniso_U_33
_atom_site_aniso_U_23
_atom_site_aniso_U_13
_atom_site_aniso_U_12
Br1R 0.0522(4) 0.0459(4) 0.0920(7) -0.0406(4) 0.0016(4) -0.0272(3)
Br2R 0.074(16) 0.075(16) 0.14(3) -0.057(17) 0.022(16) -0.039(13)
Br1P 0.0413(11) 0.0318(10) 0.0413(12) -0.0212(8) 0.0050(9) -0.0210(8)
S2R 0.0437(6) 0.0317(5) 0.0450(6) -0.0135(4) -0.0107(4) -0.0191(4)
O3R 0.0400(16) 0.0527(19) 0.0581(19) -0.0251(16) -0.0020(14) -0.0270(15)
O4R 0.0499(18) 0.0338(15) 0.0522(18) -0.0192(14) -0.0112(14) -0.0143(14)
N2R 0.0309(16) 0.0351(18) 0.0463(19) -0.0187(15) -0.0016(14) -0.0131(14)
C23R 0.0345(19) 0.039(2) 0.038(2) -0.0175(17) -0.0001(16) -0.0189(17)
C24R 0.0317(18) 0.037(2) 0.0324(18) -0.0150(16) 0.0006(15) -0.0174(16)
C25R 0.0342(19) 0.034(2) 0.0310(18) -0.0131(15) -0.0044(15) -0.0148(16)
C26R 0.037(2) 0.038(2) 0.0340(19) -0.0160(16) -0.0015(16) -0.0172(17)
C27R 0.0312(19) 0.036(2) 0.045(2) -0.0161(18) 0.0004(17) -0.0152(17)
C28R 0.0295(19) 0.042(2) 0.053(3) -0.019(2) 0.0066(18) -0.0161(18)
C29R 0.0288(19) 0.038(2) 0.057(3) -0.014(2) -0.0039(18) -0.0130(17)
C30R 0.0281(19) 0.048(2) 0.046(2) -0.018(2) -0.0025(17) -0.0144(18)
S1R 0.0218(5) 0.0382(7) 0.0700(10) -0.0353(7) 0.0071(5) -0.0156(5)
O1R 0.0284(17) 0.040(2) 0.061(2) -0.0239(18) -0.0085(16) -0.0157(15)
O2R 0.0395(19) 0.0227(16) 0.053(2) -0.0154(15) -0.0041(16) -0.0110(14)
N1R 0.0267(18) 0.0267(19) 0.035(2) -0.0120(16) -0.0095(16) -0.0067(15)
C15R 0.024(2) 0.029(2) 0.037(2) -0.0134(19) -0.0032(18) -0.0114(18)
C16R 0.028(2) 0.026(2) 0.051(3) -0.014(2) -0.009(2) -0.0099(18)
C17R 0.031(2) 0.028(2) 0.050(3) -0.016(2) -0.006(2) -0.012(2)
C18R 0.0234(19) 0.024(2) 0.029(2) -0.0062(17) -0.0010(16) -0.0098(17)
C19R 0.035(3) 0.028(2) 0.047(3) -0.016(2) -0.018(2) 0.000(2)
C20R 0.025(2) 0.056(4) 0.047(3) -0.016(3) -0.006(2) 0.002(2)
C21R 0.032(3) 0.065(4) 0.049(3) -0.028(3) -0.008(2) -0.010(3)
C22R 0.035(3) 0.086(5) 0.038(3) -0.020(3) -0.002(2) -0.019(3)
C1R 0.032(2) 0.036(3) 0.044(3) -0.023(2) 0.008(2) -0.019(2)
C2R 0.028(2) 0.026(2) 0.045(3) -0.020(2) 0.0000(19) -0.0107(18)
C3R 0.021(2) 0.028(2) 0.051(3) -0.023(2) 0.0048(19) -0.0073(18)
C4R 0.0198(19) 0.037(2) 0.043(3) -0.021(2) -0.0016(18) -0.0071(18)
C5R 0.024(2) 0.041(3) 0.030(2) -0.014(2) 0.0009(17) -0.0135(19)
C6R 0.035(2) 0.046(3) 0.048(3) -0.027(2) 0.008(2) -0.024(2)
C7R 0.033(2) 0.032(2) 0.048(3) -0.025(2) 0.008(2) -0.018(2)
C8R 0.039(3) 0.033(2) 0.042(3) -0.020(2) 0.009(2) -0.019(2)
C9R 0.034(2) 0.028(2) 0.045(3) -0.015(2) -0.001(2) -0.013(2)
C10R 0.040(3) 0.030(2) 0.049(3) -0.014(2) 0.010(2) -0.012(2)
C11R 0.036(3) 0.044(3) 0.026(2) -0.008(2) 0.009(2) -0.006(2)
C12R 0.035(3) 0.064(4) 0.029(3) -0.018(2) 0.006(2) -0.017(3)
C13R 0.035(3) 0.054(3) 0.044(3) -0.023(3) 0.008(2) -0.023(2)
C14R 0.029(2) 0.031(2) 0.043(3) -0.016(2) 0.000(2) -0.0141(19)

loop_
_atom_type_symbol
_atom_type_description
_atom_type_scat_dispersion_real
_atom_type_scat_dispersion_imag
_atom_type_scat_source
C C 0.0033 0.0016 'International Tables Vol C Tables 4.2.6.8 and 6.1.1.4'
H H 0.0000 0.0000 'International Tables Vol C Tables 4.2.6.8 and 6.1.1.4'
Br Br -0.2901 2.4595 'International Tables Vol C Tables 4.2.6.8 and 6.1.1.4'
N N 0.0061 0.0033 'International Tables Vol C Tables 4.2.6.8 and 6.1.1.4'
O O 0.0106 0.0060 'International Tables Vol C Tables 4.2.6.8 and 6.1.1.4'
S S 0.1246 0.1234 'International Tables Vol C Tables 4.2.6.8 and 6.1.1.4'

loop_
_exptl_crystal_face_index_h
_exptl_crystal_face_index_k
_exptl_crystal_face_index_l
_exptl_crystal_face_perp_dist
-1.00 -1.00 1.00 0.1120
1.00 1.00 -1.00 0.1420
0.00 -1.00 1.00 0.0660
-1.00 0.00 1.00 0.1350
1.00 0.00 -1.00 0.1590
1.00 1.00 1.00 0.0350
-1.00 -1.00 0.00 0.1010
1.00 1.00 0.00 0.1140
0.00 1.00 1.00 0.0940
-1.00 1.00 1.00 0.1100
-1.00 0.00 -1.00 0.0320
0.00 -1.00 0.00 0.0260
0.00 1.00 0.00 0.0450
1.00 0.00 0.00 0.1060
-1.00 -3.00 -1.00 0.0290
1.00 3.00 1.00 0.0380
-1.00 -2.00 -1.00 0.0290
3.00 -1.00 3.00 0.0290

loop_
_geom_angle_atom_site_label_1
_geom_angle_atom_site_label_2
_geom_angle_atom_site_label_3
_geom_angle
_geom_angle_site_symmetry_1
_geom_angle_site_symmetry_3
_geom_angle_publ_flag
C33P S1P C16P 98.1 . . ?
C32P S3P C17P 104.0 . . ?
C15P N1P C19P 128.4 . . ?
C18P N1P C15P 106.4 . . ?
C18P N1P C19P 124.4 . . ?
C31P N3P C34P 110.0 . . ?
C31P N3P C35P 127.1 . . ?
C34P N3P C35P 122.2 . . ?
C2P C1P Br1P 111.2 . . ?
C2P C1P C17P 102.8 . . ?
C14P C1P Br1P 109.8 . . ?
C14P C1P C2P 118.0 . . ?
C14P C1P C17P 100.1 . . ?
C17P C1P Br1P 114.4 . . ?
C3P C2P C1P 123.2 . . ?
C3P C2P C7P 128.6 . . ?
C7P C2P C1P 107.2 . . ?
C2P C3P H3P 120.9 . . ?
C2P C3P C4P 118.2 . . ?
C4P C3P H3P 120.9 . . ?
C3P C4P H4P 120.5 . . ?
C3P C4P C5P 118.9 . . ?
C5P C4P H4P 120.5 . . ?
C4P C5P H5P 118.8 . . ?
C6P C5P C4P 122.4 . . ?
C6P C5P H5P 118.8 . . ?
C5P C6P H6P 121.9 . . ?
C5P C6P C7P 116.3 . . ?
C7P C6P H6P 121.9 . . ?
C2P C7P C6P 114.6 . . ?
C2P C7P C8P 119.5 . . ?
C8P C7P C6P 125.9 . . ?
C7P C8P H8P 113.6 . . ?
C9P C8P C7P 110.2 . . ?
C9P C8P H8P 113.6 . . ?
C9P C8P C16P 106.2 . . ?
C16P C8P C7P 98.5 . . ?
C16P C8P H8P 113.6 . . ?
C8P C9P C10P 126.9 . . ?
C8P C9P C14P 120.8 . . ?
C14P C9P C10P 112.1 . . ?
C9P C10P H10P 117.5 . . ?
C11P C10P C9P 125.1 . . ?
C11P C10P H10P 117.5 . . ?
C10P C11P H11P 120.2 . . ?
C12P C11P C10P 119.6 . . ?
C12P C11P H11P 120.2 . . ?
C11P C12P H12P 121.6 . . ?
C11P C12P C13P 116.8 . . ?
C13P C12P H12P 121.6 . . ?
C12P C13P H13P 118.0 . . ?
C14P C13P C12P 124.0 . . ?
C14P C13P H13P 118.0 . . ?
C1P C14P C9P 108.1 . . ?
C1P C14P C13P 129.5 . . ?
C9P C14P C13P 122.4 . . ?
O1P C15P N1P 121.6 . . ?
O1P C15P C16P 129.9 . . ?
N1P C15P C16P 108.4 . . ?
C8P C16P S1P 98.2 . . ?
C8P C16P C17P 112.1 . . ?
C15P C16P S1P 104.2 . . ?
C15P C16P C8P 113.7 . . ?
C15P C16P C17P 107.3 . . ?
C17P C16P S1P 121.3 . . ?
C1P C17P S3P 102.8 . . ?
C16P C17P S3P 125.0 . . ?
C16P C17P C1P 106.0 . . ?
C18P C17P S3P 111.5 . . ?
C18P C17P C1P 108.9 . . ?
C18P C17P C16P 102.0 . . ?
O2P C18P N1P 119.6 . . ?
O2P C18P C17P 125.0 . . ?
N1P C18P C17P 115.4 . . ?
N1P C19P H19P 109.6 . . ?
N1P C19P C20P 119.2 . . ?
N1P C19P C22P 118.0 . . ?
C20P C19P H19P 109.6 . . ?
C20P C19P C22P 89.2 . . ?
C22P C19P H19P 109.6 . . ?
C19P C20P H20A 114.0 . . ?
C19P C20P H20B 114.0 . . ?
C19P C20P C21P 87.9 . . ?
H20A C20P H20B 111.2 . . ?
C21P C20P H20A 114.0 . . ?
C21P C20P H20B 114.0 . . ?
C20P C21P H21A 114.2 . . ?
C20P C21P H21B 114.2 . . ?
C20P C21P C22P 86.7 . . ?
H21A C21P H21B 111.4 . . ?
C22P C21P H21A 114.2 . . ?
C22P C21P H21B 114.2 . . ?
C19P C22P C21P 86.8 . . ?
C19P C22P H22A 114.2 . . ?
C19P C22P H22B 114.2 . . ?
C21P C22P H22A 114.2 . . ?
C21P C22P H22B 114.2 . . ?
H22A C22P H22B 111.3 . . ?
O5P C31P N3P 126.4 . . ?
O5P C31P C32P 125.3 . . ?
N3P C31P C32P 108.3 . . ?
C31P C32P S3P 122.5 . . ?
C33P C32P S3P 130.2 . . ?
C33P C32P C31P 107.1 . . ?
C32P C33P S1P 134.1 . . ?
C32P C33P C34P 108.9 . . ?
C34P C33P S1P 116.9 . . ?
O6P C34P N3P 125.9 . . ?
O6P C34P C33P 128.4 . . ?
N3P C34P C33P 105.7 . . ?
N3P C35P H35P 108.9 . . ?
N3P C35P C36P 122.0 . . ?
N3P C35P C38P 117.9 . . ?
C36P C35P H35P 109.0 . . ?
C36P C35P C38P 88.6 . . ?
C38P C35P H35P 108.6 . . ?
C35P C36P H36A 113.8 . . ?
C35P C36P H36B 113.6 . . ?
C35P C36P C37P 90.3 . . ?
H36A C36P H36B 110.6 . . ?
C37P C36P H36A 113.8 . . ?
C37P C36P H36B 113.6 . . ?
C36P C37P H37A 114.3 . . ?
C36P C37P H37B 113.9 . . ?
C36P C37P C38P 87.2 . . ?
H37A C37P H37B 111.4 . . ?
C38P C37P H37A 113.9 . . ?
C38P C37P H37B 114.2 . . ?
C35P C38P C37P 86.0 . . ?
C35P C38P H38A 114.2 . . ?
C35P C38P H38B 114.5 . . ?
C37P C38P H38A 114.2 . . ?
C37P C38P H38B 114.4 . . ?
H38A C38P H38B 111.5 . . ?
C24R S2R C25R 95.97(19) . 2_667 ?
C23R N2R C27R 126.3(3) . . ?
C26R N2R C23R 110.4(3) . . ?
C26R N2R C27R 123.0(4) . . ?
O3R C23R N2R 127.8(4) . . ?
O3R C23R C24R 125.7(4) . . ?
N2R C23R C24R 106.5(3) . . ?
C23R C24R S2R 120.3(3) . . ?
C25R C24R S2R 132.0(3) . . ?
C25R C24R C23R 107.7(4) . . ?
C24R C25R S2R 132.0(3) . 2_667 ?
C24R C25R C26R 108.8(3) . . ?
C26R C25R S2R 119.1(3) . 2_667 ?
O4R C26R N2R 126.9(4) . . ?
O4R C26R C25R 126.6(4) . . ?
N2R C26R C25R 106.5(3) . . ?
N2R C27R H27R 108.2 . . ?
N2R C27R C28R 121.5(4) . . ?
N2R C27R C30R 120.5(4) . . ?
C28R C27R H27R 108.2 . . ?
C30R C27R H27R 108.2 . . ?
C30R C27R C28R 88.5(3) . . ?
C27R C28R H28A 114.1 . . ?
C27R C28R H28B 114.1 . . ?
H28A C28R H28B 111.3 . . ?
C29R C28R C27R 87.5(3) . . ?
C29R C28R H28A 114.1 . . ?
C29R C28R H28B 114.1 . . ?
C28R C29R H29A 113.9 . . ?
C28R C29R H29B 113.9 . . ?
C28R C29R C30R 88.4(3) . . ?
H29A C29R H29B 111.1 . . ?
C30R C29R H29A 113.9 . . ?
C30R C29R H29B 113.9 . . ?
C27R C30R C29R 86.9(3) . . ?
C27R C30R H30A 114.2 . . ?
C27R C30R H30B 114.2 . . ?
C29R C30R H30A 114.2 . . ?
C29R C30R H30B 114.2 . . ?
H30A C30R H30B 111.3 . . ?
C16R S1R C17R 97.7(2) . 2_766 ?
C15R N1R C19R 125.8(4) . . ?
C18R N1R C15R 111.9(4) . . ?
C18R N1R C19R 121.8(4) . . ?
O1R C15R N1R 127.7(4) . . ?
O1R C15R C16R 126.1(4) . . ?
N1R C15R C16R 106.2(4) . . ?
C15R C16R S1R 121.4(4) . . ?
C17R C16R S1R 131.2(4) . . ?
C17R C16R C15R 107.2(4) . . ?
C16R C17R S1R 131.1(4) . 2_766 ?
C16R C17R C18R 109.2(4) . . ?
C18R C17R S1R 119.5(4) . 2_766 ?
O2R C18R N1R 127.4(4) . . ?
O2R C18R C17R 127.0(4) . . ?
N1R C18R C17R 105.4(4) . . ?
N1R C19R H19R 108.5 . . ?
N1R C19R C20R 121.3(5) . . ?
N1R C19R C22R 119.2(5) . . ?
C20R C19R H19R 108.5 . . ?
C20R C19R C22R 89.2(4) . . ?
C22R C19R H19R 108.5 . . ?
C19R C20R H20C 113.9 . . ?
C19R C20R H20D 113.9 . . ?
C19R C20R C21R 88.3(5) . . ?
H20C C20R H20D 111.1 . . ?
C21R C20R H20C 113.9 . . ?
C21R C20R H20D 113.9 . . ?
C20R C21R H21C 114.0 . . ?
C20R C21R H21D 114.0 . . ?
C20R C21R C22R 87.9(4) . . ?
H21C C21R H21D 111.2 . . ?
C22R C21R H21C 114.0 . . ?
C22R C21R H21D 114.0 . . ?
C19R C22R C21R 87.6(4) . . ?
C19R C22R H22C 114.1 . . ?
C19R C22R H22D 114.1 . . ?
C21R C22R H22C 114.1 . . ?
C21R C22R H22D 114.1 . . ?
H22C C22R H22D 111.2 . . ?
C2R C1R H1R 118.1 . . ?
C14R C1R H1R 118.1 . . ?
C14R C1R C2R 123.8(5) . . ?
C1R C2R C3R 124.4(4) . . ?
C1R C2R C7R 118.0(4) . . ?
C7R C2R C3R 117.5(4) . . ?
C2R C3R H3R 119.5 . . ?
C4R C3R C2R 120.9(4) . . ?
C4R C3R H3R 119.5 . . ?
C3R C4R H4R 119.2 . . ?
C3R C4R C5R 121.6(4) . . ?
C5R C4R H4R 119.2 . . ?
C4R C5R H5R 120.3 . . ?
C4R C5R C6R 119.3(4) . . ?
C6R C5R H5R 120.3 . . ?
C5R C6R H6R 119.3 . . ?
C5R C6R C7R 121.3(5) . . ?
C7R C6R H6R 119.3 . . ?
C6R C7R C2R 119.3(5) . . ?
C8R C7R C2R 118.6(4) . . ?
C8R C7R C6R 122.1(5) . . ?
C7R C8R H8R 118.5 . . ?
C9R C8R C7R 122.9(5) . . ?
C9R C8R H8R 118.5 . . ?
C8R C9R C10R 122.3(5) . . ?
C8R C9R C14R 119.0(5) . . ?
C10R C9R C14R 118.6(5) . . ?
C9R C10R H10R 119.2 . . ?
C11R C10R C9R 121.7(6) . . ?
C11R C10R H10R 119.2 . . ?
C10R C11R H11R 120.3 . . ?
C10R C11R C12R 119.4(5) . . ?
C12R C11R H11R 120.3 . . ?
C11R C12R H12R 119.2 . . ?
C13R C12R C11R 121.7(6) . . ?
C13R C12R H12R 119.2 . . ?
C12R C13R H13R 119.5 . . ?
C12R C13R C14R 121.0(6) . . ?
C14R C13R H13R 119.5 . . ?
C1R C14R C9R 117.6(4) . . ?
C1R C14R C13R 124.9(5) . . ?
C13R C14R C9R 117.5(5) . . ?

loop_
_geom_bond_atom_site_label_1
_geom_bond_atom_site_label_2
_geom_bond_distance
_geom_bond_site_symmetry_2
_geom_bond_publ_flag
Br1P C1P 1.9434 . ?
S1P C16P 2.0215 . ?
S1P C33P 1.7499 . ?
S3P C17P 1.8402 . ?
S3P C32P 1.7045 . ?
O1P C15P 1.2271 . ?
O2P C18P 1.2408 . ?
O5P C31P 1.2253 . ?
O6P C34P 1.2121 . ?
N1P C15P 1.4390 . ?
N1P C18P 1.4151 . ?
N1P C19P 1.4705 . ?
N3P C31P 1.3690 . ?
N3P C34P 1.3922 . ?
N3P C35P 1.4444 . ?
C1P C2P 1.5204 . ?
C1P C14P 1.4312 . ?
C1P C17P 1.5857 . ?
C2P C3P 1.2517 . ?
C2P C7P 1.3709 . ?
C3P H3P 0.9500 . ?
C3P C4P 1.3036 . ?
C4P H4P 0.9500 . ?
C4P C5P 1.5877 . ?
C5P H5P 0.9500 . ?
C5P C6P 1.1792 . ?
C6P H6P 0.9500 . ?
C6P C7P 1.5899 . ?
C7P C8P 1.4967 . ?
C8P H8P 1.0000 . ?
C8P C9P 1.2642 . ?
C8P C16P 1.4934 . ?
C9P C10P 1.5751 . ?
C9P C14P 1.4552 . ?
C10P H10P 0.9500 . ?
C10P C11P 1.5138 . ?
C11P H11P 0.9500 . ?
C11P C12P 1.4173 . ?
C12P H12P 0.9500 . ?
C12P C13P 1.5210 . ?
C13P H13P 0.9500 . ?
C13P C14P 1.4891 . ?
C15P C16P 1.4681 . ?
C16P C17P 1.5554 . ?
C17P C18P 1.4155 . ?
C19P H19P 1.0000 . ?
C19P C20P 1.5287 . ?
C19P C22P 1.5403 . ?
C20P H20A 0.9900 . ?
C20P H20B 0.9900 . ?
C20P C21P 1.5598 . ?
C21P H21A 0.9900 . ?
C21P H21B 0.9900 . ?
C21P C22P 1.5796 . ?
C22P H22A 0.9900 . ?
C22P H22B 0.9900 . ?
C31P C32P 1.4626 . ?
C32P C33P 1.3524 . ?
C33P C34P 1.4809 . ?
C35P H35P 0.9968 . ?
C35P C36P 1.5107 . ?
C35P C38P 1.5551 . ?
C36P H36A 0.9890 . ?
C36P H36B 0.9855 . ?
C36P C37P 1.5138 . ?
C37P H37A 0.9871 . ?
C37P H37B 0.9852 . ?
C37P C38P 1.5902 . ?
C38P H38A 0.9855 . ?
C38P H38B 0.9904 . ?
S2R C24R 1.744(4) . ?
S2R C25R 1.744(4) 2_667 ?
O3R C23R 1.209(5) . ?
O4R C26R 1.204(5) . ?
N2R C23R 1.386(5) . ?
N2R C26R 1.384(5) . ?
N2R C27R 1.455(5) . ?
C23R C24R 1.507(6) . ?
C24R C25R 1.332(5) . ?
C25R C26R 1.494(6) . ?
C27R H27R 1.0000 . ?
C27R C28R 1.537(6) . ?
C27R C30R 1.535(6) . ?
C28R H28A 0.9900 . ?
C28R H28B 0.9900 . ?
C28R C29R 1.529(7) . ?
C29R H29A 0.9900 . ?
C29R H29B 0.9900 . ?
C29R C30R 1.547(6) . ?
C30R H30A 0.9900 . ?
C30R H30B 0.9900 . ?
S1R C16R 1.676(5) . ?
S1R C17R 1.712(5) 2_766 ?
O1R C15R 1.196(6) . ?
O2R C18R 1.203(6) . ?
N1R C15R 1.387(6) . ?
N1R C18R 1.375(6) . ?
N1R C19R 1.461(6) . ?
C15R C16R 1.509(6) . ?
C16R C17R 1.345(7) . ?
C17R C18R 1.509(7) . ?
C19R H19R 1.0000 . ?
C19R C20R 1.515(8) . ?
C19R C22R 1.527(8) . ?
C20R H20C 0.9900 . ?
C20R H20D 0.9900 . ?
C20R C21R 1.536(8) . ?
C21R H21C 0.9900 . ?
C21R H21D 0.9900 . ?
C21R C22R 1.543(8) . ?
C22R H22C 0.9900 . ?
C22R H22D 0.9900 . ?
C1R H1R 0.9500 . ?
C1R C2R 1.397(7) . ?
C1R C14R 1.396(7) . ?
C2R C3R 1.444(6) . ?
C2R C7R 1.435(6) . ?
C3R H3R 0.9500 . ?
C3R C4R 1.362(7) . ?
C4R H4R 0.9500 . ?
C4R C5R 1.394(7) . ?
C5R H5R 0.9500 . ?
C5R C6R 1.394(8) . ?
C6R H6R 0.9500 . ?
C6R C7R 1.406(7) . ?
C7R C8R 1.396(7) . ?
C8R H8R 0.9500 . ?
C8R C9R 1.391(7) . ?
C9R C10R 1.414(7) . ?
C9R C14R 1.439(7) . ?
C10R H10R 0.9500 . ?
C10R C11R 1.336(9) . ?
C11R H11R 0.9500 . ?
C11R C12R 1.401(10) . ?
C12R H12R 0.9500 . ?
C12R C13R 1.348(9) . ?
C13R H13R 0.9500 . ?
C13R C14R 1.403(7) . ?

loop_
_geom_torsion_atom_site_label_1
_geom_torsion_atom_site_label_2
_geom_torsion_atom_site_label_3
_geom_torsion_atom_site_label_4
_geom_torsion
_geom_torsion_site_symmetry_1
_geom_torsion_site_symmetry_2
_geom_torsion_site_symmetry_3
_geom_torsion_site_symmetry_4
_geom_torsion_publ_flag
Br1P C1P C2P C3P -1.6 . . . . ?
Br1P C1P C2P C7P -171.0 . . . . ?
Br1P C1P C14P C9P 173.8 . . . . ?
Br1P C1P C14P C13P -3.5 . . . . ?
Br1P C1P C17P S3P 48.9 . . . . ?
Br1P C1P C17P C16P -178.5 . . . . ?
Br1P C1P C17P C18P -69.5 . . . . ?
S1P C16P C17P S3P -4.6 . . . . ?
S1P C16P C17P C1P -123.4 . . . . ?
S1P C16P C17P C18P 122.7 . . . . ?
S1P C33P C34P O6P 4.9 . . . . ?
S1P C33P C34P N3P -175.9 . . . . ?
S3P C17P C18P O2P -43.3 . . . . ?
S3P C17P C18P N1P 137.2 . . . . ?
S3P C32P C33P S1P 1.0 . . . . ?
S3P C32P C33P C34P -174.3 . . . . ?
O1P C15P C16P S1P 46.2 . . . . ?
O1P C15P C16P C8P -59.5 . . . . ?
O1P C15P C16P C17P 176.0 . . . . ?
O5P C31P C32P S3P -6.0 . . . . ?
O5P C31P C32P C33P 179.0 . . . . ?
N1P C15P C16P S1P -136.8 . . . . ?
N1P C15P C16P C8P 117.4 . . . . ?
N1P C15P C16P C17P -7.0 . . . . ?
N1P C19P C20P C21P -145.1 . . . . ?
N1P C19P C22P C21P 145.9 . . . . ?
N3P C31P C32P S3P 174.3 . . . . ?
N3P C31P C32P C33P -0.7 . . . . ?
N3P C35P C36P C37P 144.2 . . . . ?
N3P C35P C38P C37P -146.6 . . . . ?
C1P C2P C3P C4P -179.0 . . . . ?
C1P C2P C7P C6P 175.1 . . . . ?
C1P C2P C7P C8P -5.0 . . . . ?
C1P C17P C18P O2P 69.4 . . . . ?
C1P C17P C18P N1P -110.1 . . . . ?
C2P C1P C14P C9P 45.0 . . . . ?
C2P C1P C14P C13P -132.3 . . . . ?
C2P C1P C17P S3P 169.7 . . . . ?
C2P C1P C17P C16P -57.7 . . . . ?
C2P C1P C17P C18P 51.3 . . . . ?
C2P C3P C4P C5P 10.6 . . . . ?
C2P C7P C8P C9P 50.4 . . . . ?
C2P C7P C8P C16P -60.4 . . . . ?
C3P C2P C7P C6P 6.4 . . . . ?
C3P C2P C7P C8P -173.7 . . . . ?
C3P C4P C5P C6P -5.3 . . . . ?
C4P C5P C6P C7P 0.0 . . . . ?
C5P C6P C7P C2P -0.2 . . . . ?
C5P C6P C7P C8P 180.0 . . . . ?
C6P C7P C8P C9P -129.8 . . . . ?
C6P C7P C8P C16P 119.4 . . . . ?
C7P C2P C3P C4P -12.0 . . . . ?
C7P C8P C9P C10P 135.9 . . . . ?
C7P C8P C9P C14P -49.3 . . . . ?
C7P C8P C16P S1P -168.0 . . . . ?
C7P C8P C16P C15P -58.4 . . . . ?
C7P C8P C16P C17P 63.4 . . . . ?
C8P C9P C10P C11P 176.8 . . . . ?
C8P C9P C14P C1P 4.9 . . . . ?
C8P C9P C14P C13P -177.5 . . . . ?
C8P C16P C17P S3P 110.6 . . . . ?
C8P C16P C17P C1P -8.2 . . . . ?
C8P C16P C17P C18P -122.1 . . . . ?
C9P C8P C16P S1P 78.0 . . . . ?
C9P C8P C16P C15P -172.5 . . . . ?
C9P C8P C16P C17P -50.6 . . . . ?
C9P C10P C11P C12P 0.3 . . . . ?
C10P C9P C14P C1P -179.6 . . . . ?
C10P C9P C14P C13P -2.0 . . . . ?
C10P C11P C12P C13P -1.8 . . . . ?
C11P C12P C13P C14P 1.4 . . . . ?
C12P C13P C14P C1P 177.7 . . . . ?
C12P C13P C14P C9P 0.7 . . . . ?
C14P C1P C2P C3P 126.5 . . . . ?
C14P C1P C2P C7P -42.9 . . . . ?
C14P C1P C17P S3P -68.4 . . . . ?
C14P C1P C17P C16P 64.2 . . . . ?
C14P C1P C17P C18P 173.3 . . . . ?
C14P C9P C10P C11P 1.6 . . . . ?
C15P N1P C18P O2P 174.5 . . . . ?
C15P N1P C18P C17P -6.1 . . . . ?
C15P N1P C19P C20P 43.5 . . . . ?
C15P N1P C19P C22P -62.7 . . . . ?
C15P C16P C17P S3P -123.9 . . . . ?
C15P C16P C17P C1P 117.3 . . . . ?
C15P C16P C17P C18P 3.3 . . . . ?
C16P S1P C33P C32P -22.6 . . . . ?
C16P S1P C33P C34P 152.4 . . . . ?
C16P C8P C9P C10P -118.4 . . . . ?
C16P C8P C9P C14P 56.4 . . . . ?
C16P C17P C18P O2P -178.9 . . . . ?
C16P C17P C18P N1P 1.6 . . . . ?
C17P S3P C32P C31P -152.8 . . . . ?
C17P S3P C32P C33P 21.0 . . . . ?
C17P C1P C2P C3P -124.6 . . . . ?
C17P C1P C2P C7P 66.0 . . . . ?
C17P C1P C14P C9P -65.5 . . . . ?
C17P C1P C14P C13P 117.2 . . . . ?
C18P N1P C15P O1P -174.9 . . . . ?
C18P N1P C15P C16P 7.9 . . . . ?
C18P N1P C19P C20P -124.9 . . . . ?
C18P N1P C19P C22P 128.9 . . . . ?
C19P N1P C15P O1P 15.1 . . . . ?
C19P N1P C15P C16P -162.1 . . . . ?
C19P N1P C18P O2P -15.0 . . . . ?
C19P N1P C18P C17P 164.5 . . . . ?
C19P C20P C21P C22P 22.5 . . . . ?
C20P C19P C22P C21P 22.8 . . . . ?
C20P C21P C22P C19P -22.4 . . . . ?
C22P C19P C20P C21P -23.1 . . . . ?
C31P N3P C34P O6P 178.5 . . . . ?
C31P N3P C34P C33P -0.8 . . . . ?
C31P N3P C35P C36P -53.1 . . . . ?
C31P N3P C35P C38P 54.3 . . . . ?
C31P C32P C33P S1P 175.5 . . . . ?
C31P C32P C33P C34P 0.2 . . . . ?
C32P S3P C17P C1P 103.8 . . . . ?
C32P S3P C17P C16P -16.4 . . . . ?
C32P S3P C17P C18P -139.6 . . . . ?
C32P C33P C34P O6P -178.9 . . . . ?
C32P C33P C34P N3P 0.3 . . . . ?
C34P N3P C31P O5P -178.8 . . . . ?
C34P N3P C31P C32P 0.9 . . . . ?
C34P N3P C35P C36P 137.5 . . . . ?
C34P N3P C35P C38P -115.2 . . . . ?
C35P N3P C31P O5P 10.7 . . . . ?
C35P N3P C31P C32P -169.6 . . . . ?
C35P N3P C34P O6P -10.4 . . . . ?
C35P N3P C34P C33P 170.3 . . . . ?
C35P C36P C37P C38P -21.2 . . . . ?
C36P C35P C38P C37P -20.7 . . . . ?
C36P C37P C38P C35P 20.7 . . . . ?
C38P C35P C36P C37P 21.7 . . . . ?
S2R C24R C25R S2R 0.5(7) . . . 2_667 ?
S2R C24R C25R C26R -178.8(3) . . . . ?
S2R C25R C26R O4R 2.9(6) 2_667 . . . ?
S2R C25R C26R N2R -178.3(3) 2_667 . . . ?
O3R C23R C24R S2R -1.8(6) . . . . ?
O3R C23R C24R C25R 179.2(4) . . . . ?
N2R C23R C24R S2R 177.8(3) . . . . ?
N2R C23R C24R C25R -1.3(5) . . . . ?
N2R C27R C28R C29R 147.7(4) . . . . ?
N2R C27R C30R C29R -148.2(4) . . . . ?
C23R N2R C26R O4R 176.8(4) . . . . ?
C23R N2R C26R C25R -2.0(5) . . . . ?
C23R N2R C27R C28R -60.4(6) . . . . ?
C23R N2R C27R C30R 48.7(6) . . . . ?
C23R C24R C25R S2R 179.4(3) . . . 2_667 ?
C23R C24R C25R C26R 0.1(5) . . . . ?
C24R C25R C26R O4R -177.6(4) . . . . ?
C24R C25R C26R N2R 1.1(5) . . . . ?
C25R S2R C24R C23R -179.2(3) 2_667 . . . ?
C25R S2R C24R C25R -0.4(5) 2_667 . . . ?
C26R N2R C23R O3R -178.5(4) . . . . ?
C26R N2R C23R C24R 2.0(5) . . . . ?
C26R N2R C27R C28R 127.3(4) . . . . ?
C26R N2R C27R C30R -123.7(4) . . . . ?
C27R N2R C23R O3R 8.4(7) . . . . ?
C27R N2R C23R C24R -171.1(4) . . . . ?
C27R N2R C26R O4R -9.8(7) . . . . ?
C27R N2R C26R C25R 171.4(4) . . . . ?
C27R C28R C29R C30R -22.0(3) . . . . ?
C28R C27R C30R C29R -21.9(3) . . . . ?
C28R C29R C30R C27R 22.1(3) . . . . ?
C30R C27R C28R C29R 22.2(3) . . . . ?
S1R C16R C17R S1R -0.2(10) . . . 2_766 ?
S1R C16R C17R C18R 174.6(5) . . . . ?
S1R C17R C18R O2R -2.1(8) 2_766 . . . ?
S1R C17R C18R N1R 174.4(4) 2_766 . . . ?
O1R C15R C16R S1R 4.2(8) . . . . ?
O1R C15R C16R C17R -179.8(5) . . . . ?
N1R C15R C16R S1R -173.5(4) . . . . ?
N1R C15R C16R C17R 2.4(6) . . . . ?
N1R C19R C20R C21R -144.4(5) . . . . ?
N1R C19R C22R C21R 146.0(6) . . . . ?
C15R N1R C18R O2R 179.3(5) . . . . ?
C15R N1R C18R C17R 2.8(5) . . . . ?
C15R N1R C19R C20R 55.7(7) . . . . ?
C15R N1R C19R C22R -53.0(8) . . . . ?
C15R C16R C17R S1R -175.6(4) . . . 2_766 ?
C15R C16R C17R C18R -0.8(6) . . . . ?
C16R C17R C18R O2R -177.6(5) . . . . ?
C16R C17R C18R N1R -1.1(6) . . . . ?
C17R S1R C16R C15R 175.0(5) 2_766 . . . ?
C17R S1R C16R C17R 0.2(7) 2_766 . . . ?
C18R N1R C15R O1R 179.0(5) . . . . ?
C18R N1R C15R C16R -3.3(5) . . . . ?
C18R N1R C19R C20R -133.1(5) . . . . ?
C18R N1R C19R C22R 118.2(6) . . . . ?
C19R N1R C15R O1R -9.0(8) . . . . ?
C19R N1R C15R C16R 168.7(5) . . . . ?
C19R N1R C18R O2R 7.0(8) . . . . ?
C19R N1R C18R C17R -169.5(4) . . . . ?
C19R C20R C21R C22R 19.9(5) . . . . ?
C20R C19R C22R C21R 20.0(5) . . . . ?
C20R C21R C22R C19R -19.8(5) . . . . ?
C22R C19R C20R C21R -20.1(5) . . . . ?
C1R C2R C3R C4R -175.2(5) . . . . ?
C1R C2R C7R C6R 177.4(5) . . . . ?
C1R C2R C7R C8R -2.3(7) . . . . ?
C2R C1R C14R C9R -1.7(8) . . . . ?
C2R C1R C14R C13R -180.0(5) . . . . ?
C2R C3R C4R C5R -1.8(8) . . . . ?
C2R C7R C8R C9R -0.4(8) . . . . ?
C3R C2R C7R C6R 0.7(7) . . . . ?
C3R C2R C7R C8R -179.1(5) . . . . ?
C3R C4R C5R C6R 0.3(8) . . . . ?
C4R C5R C6R C7R 1.7(8) . . . . ?
C5R C6R C7R C2R -2.1(8) . . . . ?
C5R C6R C7R C8R 177.6(5) . . . . ?
C6R C7R C8R C9R 179.9(5) . . . . ?
C7R C2R C3R C4R 1.3(8) . . . . ?
C7R C8R C9R C10R -177.7(5) . . . . ?
C7R C8R C9R C14R 2.2(8) . . . . ?
C8R C9R C10R C11R 179.6(5) . . . . ?
C8R C9R C14R C1R -1.2(8) . . . . ?
C8R C9R C14R C13R 177.2(5) . . . . ?
C9R C10R C11R C12R 1.8(9) . . . . ?
C10R C9R C14R C1R 178.7(5) . . . . ?
C10R C9R C14R C13R -2.9(8) . . . . ?
C10R C11R C12R C13R -0.1(8) . . . . ?
C11R C12R C13R C14R -3.2(8) . . . . ?
C12R C13R C14R C1R -177.1(5) . . . . ?
C12R C13R C14R C9R 4.6(8) . . . . ?
C14R C1R C2R C3R 179.9(5) . . . . ?
C14R C1R C2R C7R 3.4(8) . . . . ?
C14R C9R C10R C11R -0.2(9) . . . . ?
